data_7244132
loop_
_publ_author_name
'Xu, Xi'
'Zhang, Yanping'
'Ying, Jun'
'Jin, Liang'
'Tian, Aixiang'
'Wang, Xiuli'

_publ_section_title
;
 Five POM-based compounds modified by mono- and bis-triazole derivatives:
 photocatalytic, electrochemical and supercapacitor properties
;
_journal_name_full CrystEngComm
_journal_paper_doi 10.1039/D1CE01596F
_journal_year 2022
_chemical_formula_moiety 'C20 H36 Mo6 N8 O30 Te Zn2'
_chemical_formula_sum 'C20 H36 Mo6 N8 O30 Te Zn2'
_chemical_formula_weight 1702.55
_space_group_crystal_system monoclinic
_space_group_IT_number 14
_space_group_name_Hall '-P 2ybc'
_space_group_name_H-M_alt 'P 1 21/c 1'
_atom_sites_solution_hydrogens mixed
_atom_sites_solution_primary dual
_audit_block_doi 10.5517/ccdc.csd.cc28zkxr
_audit_creation_date 2021-09-25
_audit_creation_method
;
Olex2 1.3
(compiled 2020.11.12 svn.r5f609507 for OlexSys, GUI svn.r6272)
;
_audit_update_record
;
2021-10-09 deposited with the CCDC.	2022-01-04 downloaded from the CCDC.
;
_cell_angle_alpha 90
_cell_angle_beta 109.2100(10)
_cell_angle_gamma 90
_cell_formula_units_Z 2
_cell_length_a 14.0938(9)
_cell_length_b 10.6509(9)
_cell_length_c 15.1734(11)
_cell_measurement_reflns_used 8367
_cell_measurement_temperature 296.15
_cell_measurement_theta_max 28.34
_cell_measurement_theta_min 2.38
_cell_volume 2150.9(3)
_computing_cell_refinement 'SAINT V8.18C (?, 2016)'
_computing_data_reduction 'SAINT V8.18C (?, 2016)'
_computing_molecular_graphics 'Olex2 1.3 (Dolomanov et al., 2009)'
_computing_publication_material 'Olex2 1.3 (Dolomanov et al., 2009)'
_computing_structure_refinement 'SHELXL 2018/3 (Sheldrick, 2015)'
_computing_structure_solution 'SHELXT 2014/5 (Sheldrick, 2014)'
_diffrn_ambient_temperature 296.15
_diffrn_measured_fraction_theta_full 0.999
_diffrn_measured_fraction_theta_max 0.998
_diffrn_measurement_device_type 'Bruker APEX-II CCD'
_diffrn_measurement_method '\f and \w scans'
_diffrn_radiation_monochromator graphite
_diffrn_radiation_type MoK\a
_diffrn_radiation_wavelength 0.71073
_diffrn_reflns_av_R_equivalents 0.0225
_diffrn_reflns_av_unetI/netI 0.0244
_diffrn_reflns_Laue_measured_fraction_full 0.999
_diffrn_reflns_Laue_measured_fraction_max 0.998
_diffrn_reflns_limit_h_max 18
_diffrn_reflns_limit_h_min -18
_diffrn_reflns_limit_k_max 13
_diffrn_reflns_limit_k_min -14
_diffrn_reflns_limit_l_max 9
_diffrn_reflns_limit_l_min -20
_diffrn_reflns_number 15620
_diffrn_reflns_point_group_measured_fraction_full 0.999
_diffrn_reflns_point_group_measured_fraction_max 0.998
_diffrn_reflns_theta_full 25.242
_diffrn_reflns_theta_max 28.360
_diffrn_reflns_theta_min 1.530
_diffrn_source_current 30.0
_diffrn_source_power 1.2
_diffrn_source_voltage 40.0
_diffrn_standards_number 0
_exptl_absorpt_coefficient_mu 3.558
_exptl_absorpt_correction_T_max 0.6079
_exptl_absorpt_correction_T_min 0.5568
_exptl_absorpt_correction_type multi-scan
_exptl_absorpt_process_details
;
SADABS-2008/1 (Bruker,2008) was used for absorption correction.
wR2(int) was 0.0602 before and 0.0250 after correction.
The Ratio of minimum to maximum transmission is 0.8137.
The \l/2 correction factor is 0.0015.
;
_exptl_crystal_colour yellow
_exptl_crystal_density_diffrn 2.629
_exptl_crystal_description block
_exptl_crystal_F_000 1632
_exptl_crystal_size_max 0.19
_exptl_crystal_size_mid 0.17
_exptl_crystal_size_min 0.15
_refine_diff_density_max 0.673
_refine_diff_density_min -0.791
_refine_diff_density_rms 0.101
_refine_ls_extinction_method none
_refine_ls_goodness_of_fit_ref 1.043
_refine_ls_hydrogen_treatment mixed
_refine_ls_matrix_type full
_refine_ls_number_parameters 315
_refine_ls_number_reflns 5365
_refine_ls_number_restraints 1
_refine_ls_restrained_S_all 1.043
_refine_ls_R_factor_all 0.0233
_refine_ls_R_factor_gt 0.0190
_refine_ls_shift/su_max 0.002
_refine_ls_shift/su_mean 0.000
_refine_ls_structure_factor_coef Fsqd
_refine_ls_weighting_details 'w=1/[\s^2^(Fo^2^)+(0.0233P)^2^+1.0989P] where P=(Fo^2^+2Fc^2^)/3'
_refine_ls_weighting_scheme calc
_refine_ls_wR_factor_gt 0.0469
_refine_ls_wR_factor_ref 0.0488
_reflns_Friedel_coverage 0.000
_reflns_number_gt 4776
_reflns_number_total 5365
_reflns_threshold_expression 'I > 2\s(I)'
_cod_data_source_file d1ce01596f2.cif
_cod_data_source_block 2_CCDC1
_cod_database_code 7244132
_shelx_shelxl_version_number 2018/3
_shelx_space_group_comment
;
The symmetry employed for this shelxl refinement is uniquely defined
by the following loop, which should always be used as a source of
symmetry information in preference to the above space-group names.
They are only intended as comments.
;
_olex2_refinement_description
;
1. Fixed Uiso
 At 1.2 times of:
  All C(H) groups, All C(H,H) groups, All N(H,H) groups
 At 1.5 times of:
  All O(H,H) groups
2. Restrained distances
 Zn1-H13a \\sim Zn1-H13b
 with sigma of 0.02
3.a Free rotating group:
 O13(H13a,H13b)
3.b Rotating group:
 O14(H14a,H14b), O15(H15a,H15b)
3.c Secondary CH2 refined with riding coordinates:
 C10(H10a,H10b), C3(H3a,H3b)
3.d Aromatic/amide H refined with riding coordinates:
 C5(H5), C7(H7), C6(H6), C2(H2), C1(H1), C8(H8)
;
_olex2_submission_special_instructions 'No special instructions were received'

loop_
_space_group_symop_operation_xyz
'x, y, z'
'-x, y+1/2, -z+1/2'
'-x, -y, -z'
'x, -y-1/2, z-1/2'

loop_
_atom_site_label
_atom_site_type_symbol
_atom_site_fract_x
_atom_site_fract_y
_atom_site_fract_z
_atom_site_U_iso_or_equiv
_atom_site_adp_type
_atom_site_occupancy
_atom_site_site_symmetry_order
_atom_site_calc_flag
_atom_site_refinement_flags_posn
_atom_site_refinement_flags_adp
_atom_site_refinement_flags_occupancy
_atom_site_disorder_assembly
_atom_site_disorder_group
Te1 Te 0.500000 1.000000 0.500000 0.01046(5) Uani 1 2 d S . P . .
Mo2 Mo 0.43297(2) 0.70145(2) 0.46578(2) 0.01326(5) Uani 1 1 d . . . . .
Mo3 Mo 0.65404(2) 0.77780(2) 0.61185(2) 0.01383(5) Uani 1 1 d . . . . .
Mo1 Mo 0.28151(2) 0.92535(2) 0.34816(2) 0.01508(5) Uani 1 1 d . . . . .
Zn1 Zn 0.64843(2) 0.49866(2) 0.75894(2) 0.01761(6) Uani 1 1 d D . . . .
O8 O 0.49188(11) 0.85539(13) 0.57342(10) 0.0129(3) Uani 1 1 d . . . . .
O10 O 0.63895(11) 0.95357(14) 0.52456(10) 0.0132(3) Uani 1 1 d . . . . .
O3 O 0.31725(12) 1.08296(14) 0.30207(11) 0.0165(3) Uani 1 1 d . . . . .
O9 O 0.54964(11) 1.11026(14) 0.60613(10) 0.0137(3) Uani 1 1 d . . . . .
O7 O 0.57687(12) 0.69969(14) 0.49576(11) 0.0168(3) Uani 1 1 d . . . . .
O14 O 0.71483(14) 0.60224(17) 0.88915(12) 0.0265(4) Uani 1 1 d . . . . .
H14A H 0.690345 0.575297 0.929868 0.040 Uiso 1 1 d R U . . .
H14B H 0.696237 0.678527 0.880928 0.040 Uiso 1 1 d R U . . .
O12 O 0.63574(14) 0.66926(15) 0.68906(12) 0.0248(4) Uani 1 1 d . . . . .
O2 O 0.26237(14) 0.84462(16) 0.24569(12) 0.0275(4) Uani 1 1 d . . . . .
O6 O 0.41777(13) 0.60739(15) 0.55138(12) 0.0227(4) Uani 1 1 d . . . . .
O4 O 0.30746(12) 0.79025(14) 0.43750(11) 0.0172(3) Uani 1 1 d . . . . .
O15 O 0.49909(14) 0.53375(19) 0.74438(14) 0.0319(4) Uani 1 1 d . . . . .
H15A H 0.496160 0.575120 0.791382 0.048 Uiso 1 1 d R U . . .
H15B H 0.469698 0.464763 0.746974 0.048 Uiso 1 1 d R U . . .
O11 O 0.77006(13) 0.74868(17) 0.60494(13) 0.0268(4) Uani 1 1 d . . . . .
O5 O 0.40388(13) 0.60977(16) 0.36648(12) 0.0228(4) Uani 1 1 d . . . . .
O1 O 0.16537(13) 0.96367(17) 0.35137(14) 0.0295(4) Uani 1 1 d . . . . .
O13 O 0.6508(2) 0.34140(19) 0.83752(17) 0.0465(6) Uani 1 1 d G . . . .
H13A H 0.604454 0.332546 0.861398 0.070 Uiso 1 1 d DG U . . .
H13B H 0.655290 0.269898 0.814308 0.070 Uiso 1 1 d DG U . . .
N1 N 0.79642(15) 0.47120(19) 0.76290(14) 0.0220(4) Uani 1 1 d . . . . .
N3 N 0.93201(15) 0.37868(19) 0.75641(15) 0.0228(4) Uani 1 1 d . . . . .
N2 N 0.87541(18) 0.5048(2) 0.84188(17) 0.0317(5) Uani 1 1 d . . . . .
N4 N 1.30923(18) 0.3748(3) 0.61751(18) 0.0321(6) Uani 1 1 d . . . . .
H4A H 1.353(3) 0.376(3) 0.608(2) 0.039 Uiso 1 1 d . U . . .
H4B H 1.320(2) 0.385(3) 0.668(2) 0.039 Uiso 1 1 d . U . . .
C5 C 1.10232(18) 0.3653(2) 0.63838(18) 0.0234(5) Uani 1 1 d . . . . .
H5 H 1.150592 0.385827 0.695046 0.028 Uiso 1 1 calc R U . . .
C9 C 1.12270(19) 0.3874(2) 0.55571(18) 0.0242(5) Uani 1 1 d . . . . .
C10 C 1.2203(2) 0.4458(3) 0.55671(19) 0.0284(6) Uani 1 1 d . . . . .
H10A H 1.222629 0.448129 0.493556 0.034 Uiso 1 1 calc R U . . .
H10B H 1.223374 0.531537 0.578971 0.034 Uiso 1 1 calc R U . . .
C7 C 0.9579(2) 0.3082(3) 0.4706(2) 0.0353(7) Uani 1 1 d . . . . .
H7 H 0.908654 0.290708 0.413832 0.042 Uiso 1 1 calc R U . . .
C4 C 1.01230(18) 0.3137(2) 0.63824(18) 0.0236(5) Uani 1 1 d . . . . .
C6 C 0.9392(2) 0.2839(3) 0.5530(2) 0.0305(6) Uani 1 1 d . . . . .
H6 H 0.878580 0.248175 0.551722 0.037 Uiso 1 1 calc R U . . .
C3 C 0.9966(2) 0.2864(2) 0.73005(19) 0.0271(6) Uani 1 1 d . . . . .
H3A H 0.966732 0.203792 0.726758 0.032 Uiso 1 1 calc R U . . .
H3B H 1.061630 0.284219 0.778804 0.032 Uiso 1 1 calc R U . . .
C2 C 0.83240(18) 0.3962(2) 0.71339(18) 0.0229(5) Uani 1 1 d . . . . .
H2 H 0.794934 0.360122 0.656816 0.027 Uiso 1 1 calc R U . . .
C1 C 0.9544(2) 0.4479(3) 0.8350(2) 0.0304(6) Uani 1 1 d . . . . .
H1 H 1.018383 0.454316 0.878838 0.036 Uiso 1 1 calc R U . . .
C8 C 1.0489(2) 0.3581(3) 0.47144(19) 0.0319(6) Uani 1 1 d . . . . .
H8 H 1.060862 0.372025 0.415487 0.038 Uiso 1 1 calc R U . . .

loop_
_atom_site_aniso_label
_atom_site_aniso_U_11
_atom_site_aniso_U_22
_atom_site_aniso_U_33
_atom_site_aniso_U_23
_atom_site_aniso_U_13
_atom_site_aniso_U_12
Te1 0.00978(9) 0.01014(9) 0.01164(9) 0.00000(7) 0.00378(7) 0.00048(7)
Mo2 0.01390(9) 0.01164(9) 0.01415(9) -0.00099(7) 0.00450(7) -0.00056(7)
Mo3 0.01231(9) 0.01244(9) 0.01602(10) 0.00106(7) 0.00367(7) 0.00182(7)
Mo1 0.01138(9) 0.01395(9) 0.01815(10) -0.00003(7) 0.00250(7) -0.00021(7)
Zn1 0.01894(14) 0.01721(13) 0.01862(14) 0.00088(10) 0.00879(11) 0.00000(10)
O8 0.0142(7) 0.0120(7) 0.0136(7) 0.0016(6) 0.0062(6) 0.0001(6)
O10 0.0098(7) 0.0152(7) 0.0152(7) -0.0008(6) 0.0050(6) 0.0008(6)
O3 0.0164(8) 0.0178(8) 0.0142(7) -0.0001(6) 0.0036(6) -0.0001(6)
O9 0.0143(7) 0.0131(7) 0.0137(7) -0.0024(6) 0.0048(6) -0.0008(6)
O7 0.0150(8) 0.0178(8) 0.0188(8) -0.0035(6) 0.0073(6) 0.0020(6)
O14 0.0337(10) 0.0283(9) 0.0211(9) -0.0006(7) 0.0140(8) -0.0023(8)
O12 0.0319(10) 0.0176(8) 0.0222(9) 0.0045(7) 0.0051(8) -0.0015(7)
O2 0.0355(10) 0.0206(8) 0.0216(9) -0.0022(7) 0.0028(8) -0.0025(8)
O6 0.0226(9) 0.0218(8) 0.0244(9) 0.0051(7) 0.0086(7) -0.0012(7)
O4 0.0144(8) 0.0166(7) 0.0216(8) 0.0013(6) 0.0074(7) -0.0011(6)
O15 0.0260(10) 0.0449(11) 0.0308(10) -0.0047(9) 0.0175(8) -0.0036(9)
O11 0.0173(8) 0.0283(9) 0.0345(10) -0.0055(8) 0.0080(8) 0.0043(7)
O5 0.0220(9) 0.0232(8) 0.0223(9) -0.0079(7) 0.0060(7) 0.0005(7)
O1 0.0152(8) 0.0280(9) 0.0455(12) 0.0068(9) 0.0102(8) 0.0028(7)
O13 0.0804(18) 0.0277(11) 0.0517(14) 0.0097(10) 0.0492(13) 0.0057(11)
N1 0.0194(10) 0.0248(10) 0.0223(10) -0.0015(9) 0.0076(8) -0.0016(8)
N3 0.0150(9) 0.0269(10) 0.0271(11) -0.0002(9) 0.0079(8) -0.0010(8)
N2 0.0228(11) 0.0398(13) 0.0322(13) -0.0117(10) 0.0086(10) -0.0079(10)
N4 0.0237(12) 0.0519(15) 0.0267(12) -0.0016(12) 0.0164(11) 0.0022(11)
C5 0.0185(12) 0.0285(13) 0.0239(13) -0.0046(10) 0.0078(10) -0.0017(10)
C9 0.0218(12) 0.0257(12) 0.0268(13) -0.0039(10) 0.0104(10) 0.0014(10)
C10 0.0267(13) 0.0329(14) 0.0293(14) 0.0012(11) 0.0141(11) 0.0000(11)
C7 0.0278(14) 0.0427(16) 0.0304(15) -0.0147(13) 0.0026(12) 0.0007(12)
C4 0.0191(12) 0.0248(12) 0.0293(13) -0.0022(10) 0.0110(10) 0.0019(10)
C6 0.0188(12) 0.0337(14) 0.0375(16) -0.0075(12) 0.0071(11) -0.0023(11)
C3 0.0183(12) 0.0302(13) 0.0348(15) 0.0044(11) 0.0116(11) 0.0034(10)
C2 0.0181(11) 0.0271(12) 0.0242(12) -0.0020(10) 0.0080(10) -0.0015(10)
C1 0.0188(12) 0.0409(15) 0.0294(14) -0.0055(12) 0.0051(11) -0.0066(11)
C8 0.0340(15) 0.0389(15) 0.0237(13) -0.0050(12) 0.0108(11) 0.0063(12)

loop_
_atom_type_symbol
_atom_type_description
_atom_type_scat_dispersion_real
_atom_type_scat_dispersion_imag
_atom_type_scat_source
C C 0.0033 0.0016 'International Tables Vol C Tables 4.2.6.8 and 6.1.1.4'
H H 0.0000 0.0000 'International Tables Vol C Tables 4.2.6.8 and 6.1.1.4'
Mo Mo -1.6832 0.6857 'International Tables Vol C Tables 4.2.6.8 and 6.1.1.4'
N N 0.0061 0.0033 'International Tables Vol C Tables 4.2.6.8 and 6.1.1.4'
O O 0.0106 0.0060 'International Tables Vol C Tables 4.2.6.8 and 6.1.1.4'
Te Te -0.5308 1.6751 'International Tables Vol C Tables 4.2.6.8 and 6.1.1.4'
Zn Zn 0.2839 1.4301 'International Tables Vol C Tables 4.2.6.8 and 6.1.1.4'

loop_
_geom_angle_atom_site_label_1
_geom_angle_atom_site_label_2
_geom_angle_atom_site_label_3
_geom_angle
_geom_angle_site_symmetry_1
_geom_angle_site_symmetry_3
_geom_angle_publ_flag
O8 Te1 O8 180.0 3_676 . ?
O8 Te1 O10 86.17(6) . . ?
O8 Te1 O10 93.83(6) . 3_676 ?
O8 Te1 O10 93.83(6) 3_676 . ?
O8 Te1 O10 86.16(6) 3_676 3_676 ?
O8 Te1 O9 85.51(6) 3_676 . ?
O8 Te1 O9 85.51(6) . 3_676 ?
O8 Te1 O9 94.49(6) 3_676 3_676 ?
O8 Te1 O9 94.49(6) . . ?
O10 Te1 O10 180.0 3_676 . ?
O9 Te1 O10 85.91(6) 3_676 3_676 ?
O9 Te1 O10 94.09(6) . 3_676 ?
O9 Te1 O10 94.09(6) 3_676 . ?
O9 Te1 O10 85.91(6) . . ?
O9 Te1 O9 180.0 . 3_676 ?
O8 Mo2 O9 69.27(5) . 3_676 ?
O7 Mo2 O8 74.32(6) . . ?
O7 Mo2 O9 81.63(6) . 3_676 ?
O6 Mo2 O8 89.10(7) . . ?
O6 Mo2 O9 156.60(7) . 3_676 ?
O6 Mo2 O7 101.55(7) . . ?
O6 Mo2 O4 96.99(8) . . ?
O6 Mo2 O5 106.16(8) . . ?
O4 Mo2 O8 84.10(6) . . ?
O4 Mo2 O9 72.78(6) . 3_676 ?
O4 Mo2 O7 151.12(6) . . ?
O5 Mo2 O8 164.01(7) . . ?
O5 Mo2 O9 96.27(7) . 3_676 ?
O5 Mo2 O7 97.45(7) . . ?
O5 Mo2 O4 98.41(7) . . ?
O10 Mo3 O8 70.28(5) . . ?
O3 Mo3 O8 82.30(6) 3_676 . ?
O3 Mo3 O10 73.66(6) 3_676 . ?
O7 Mo3 O8 73.19(6) . . ?
O7 Mo3 O10 84.61(6) . . ?
O7 Mo3 O3 151.63(6) . 3_676 ?
O12 Mo3 O8 93.12(7) . . ?
O12 Mo3 O10 161.09(7) . . ?
O12 Mo3 O3 95.75(8) . 3_676 ?
O12 Mo3 O7 99.55(8) . . ?
O11 Mo3 O8 159.72(7) . . ?
O11 Mo3 O10 91.26(8) . . ?
O11 Mo3 O3 100.96(8) . 3_676 ?
O11 Mo3 O7 97.46(8) . . ?
O11 Mo3 O12 106.34(9) . . ?
O3 Mo1 O10 72.79(6) . 3_676 ?
O3 Mo1 O9 83.41(6) . 3_676 ?
O9 Mo1 O10 70.38(5) 3_676 3_676 ?
O2 Mo1 O10 159.06(8) . 3_676 ?
O2 Mo1 O3 95.08(8) . . ?
O2 Mo1 O9 91.68(7) . 3_676 ?
O2 Mo1 O4 101.52(8) . . ?
O4 Mo1 O10 84.27(6) . 3_676 ?
O4 Mo1 O3 152.17(6) . . ?
O4 Mo1 O9 74.01(6) . 3_676 ?
O1 Mo1 O10 92.84(8) . 3_676 ?
O1 Mo1 O3 99.68(8) . . ?
O1 Mo1 O9 161.37(8) . 3_676 ?
O1 Mo1 O2 106.23(9) . . ?
O1 Mo1 O4 96.93(8) . . ?
O12 Zn1 O14 87.67(7) . . ?
O12 Zn1 O5 94.10(7) . 3_666 ?
O12 Zn1 N1 93.13(8) . . ?
O15 Zn1 O14 97.05(7) . . ?
O15 Zn1 O12 82.79(8) . . ?
O15 Zn1 O5 87.82(7) . 3_666 ?
O15 Zn1 N1 175.18(8) . . ?
O5 Zn1 O14 174.99(7) 3_666 . ?
O13 Zn1 O14 88.07(8) . . ?
O13 Zn1 O12 172.63(8) . . ?
O13 Zn1 O15 91.77(9) . . ?
O13 Zn1 O5 90.64(9) . 3_666 ?
O13 Zn1 N1 92.52(9) . . ?
N1 Zn1 O14 85.30(8) . . ?
N1 Zn1 O5 89.92(7) . 3_666 ?
Te1 O8 Mo2 103.81(6) . . ?
Te1 O8 Mo3 100.91(6) . . ?
Mo2 O8 Mo3 91.17(5) . . ?
Te1 O10 Mo3 102.63(7) . . ?
Te1 O10 Mo1 101.69(6) . 3_676 ?
Mo3 O10 Mo1 92.68(5) . 3_676 ?
Mo3 O3 Mo1 116.17(8) 3_676 . ?
Te1 O9 Mo2 101.41(6) . 3_676 ?
Te1 O9 Mo1 102.02(6) . 3_676 ?
Mo1 O9 Mo2 91.46(5) 3_676 3_676 ?
Mo2 O7 Mo3 116.42(8) . . ?
Zn1 O14 H14A 109.3 . . ?
Zn1 O14 H14B 109.3 . . ?
H14A O14 H14B 104.5 . . ?
Mo3 O12 Zn1 157.53(11) . . ?
Mo2 O4 Mo1 118.11(8) . . ?
Zn1 O15 H15A 109.3 . . ?
Zn1 O15 H15B 109.4 . . ?
H15A O15 H15B 104.5 . . ?
Mo2 O5 Zn1 173.92(10) . 3_666 ?
Zn1 O13 H13A 118.1 . . ?
Zn1 O13 H13B 118.7 . . ?
H13A O13 H13B 104.5 . . ?
N2 N1 Zn1 119.93(16) . . ?
C2 N1 Zn1 129.92(17) . . ?
C2 N1 N2 107.5(2) . . ?
C2 N3 C3 126.4(2) . . ?
C1 N3 C3 128.0(2) . . ?
C1 N3 C2 104.8(2) . . ?
C1 N2 N1 106.0(2) . . ?
H4A N4 H4B 109(4) . . ?
C10 N4 H4A 120(3) . . ?
C10 N4 H4B 114(3) . . ?
C9 C5 H5 119.1 . . ?
C4 C5 H5 119.1 . . ?
C4 C5 C9 121.7(2) . . ?
C5 C9 C10 121.2(2) . . ?
C8 C9 C5 118.4(2) . . ?
C8 C9 C10 120.4(2) . . ?
N4 C10 C9 112.1(2) . . ?
N4 C10 H10A 109.2 . . ?
N4 C10 H10B 109.2 . . ?
C9 C10 H10A 109.2 . . ?
C9 C10 H10B 109.2 . . ?
H10A C10 H10B 107.9 . . ?
C6 C7 H7 119.5 . . ?
C8 C7 H7 119.5 . . ?
C8 C7 C6 121.0(3) . . ?
C5 C4 C6 119.2(2) . . ?
C5 C4 C3 119.2(2) . . ?
C6 C4 C3 121.5(2) . . ?
C7 C6 C4 119.4(3) . . ?
C7 C6 H6 120.3 . . ?
C4 C6 H6 120.3 . . ?
N3 C3 C4 114.3(2) . . ?
N3 C3 H3A 108.7 . . ?
N3 C3 H3B 108.7 . . ?
C4 C3 H3A 108.7 . . ?
C4 C3 H3B 108.7 . . ?
H3A C3 H3B 107.6 . . ?
N1 C2 N3 110.1(2) . . ?
N1 C2 H2 124.9 . . ?
N3 C2 H2 124.9 . . ?
N3 C1 H1 124.2 . . ?
N2 C1 N3 111.6(2) . . ?
N2 C1 H1 124.2 . . ?
C9 C8 H8 119.9 . . ?
C7 C8 C9 120.3(3) . . ?
C7 C8 H8 119.9 . . ?

loop_
_geom_bond_atom_site_label_1
_geom_bond_atom_site_label_2
_geom_bond_distance
_geom_bond_site_symmetry_2
_geom_bond_publ_flag
Te1 O8 1.9262(14) 3_676 ?
Te1 O8 1.9262(14) . ?
Te1 O10 1.9334(15) . ?
Te1 O10 1.9334(15) 3_676 ?
Te1 O9 1.9288(14) 3_676 ?
Te1 O9 1.9288(14) . ?
Mo2 O8 2.2699(15) . ?
Mo2 O9 2.3342(15) 3_676 ?
Mo2 O7 1.9270(16) . ?
Mo2 O6 1.7087(17) . ?
Mo2 O4 1.9258(16) . ?
Mo2 O5 1.7279(16) . ?
Mo3 O8 2.3172(15) . ?
Mo3 O10 2.2625(15) . ?
Mo3 O3 1.9291(15) 3_676 ?
Mo3 O7 1.9279(16) . ?
Mo3 O12 1.7247(17) . ?
Mo3 O11 1.7010(18) . ?
Mo1 O10 2.2859(15) 3_676 ?
Mo1 O3 1.9475(16) . ?
Mo1 O9 2.2808(15) 3_676 ?
Mo1 O2 1.7185(18) . ?
Mo1 O4 1.9276(16) . ?
Mo1 O1 1.7031(18) . ?
Zn1 O14 2.1862(17) . ?
Zn1 O12 2.0815(17) . ?
Zn1 O15 2.0766(19) . ?
Zn1 O5 2.1390(16) 3_666 ?
Zn1 O13 2.050(2) . ?
Zn1 N1 2.087(2) . ?
O14 H14A 0.8505 . ?
O14 H14B 0.8503 . ?
O15 H15A 0.8508 . ?
O15 H15B 0.8508 . ?
O13 H13A 0.8499 . ?
O13 H13B 0.8501 . ?
N1 N2 1.388(3) . ?
N1 C2 1.308(3) . ?
N3 C3 1.482(3) . ?
N3 C2 1.352(3) . ?
N3 C1 1.348(3) . ?
N2 C1 1.301(4) . ?
N4 H4A 0.68(4) . ?
N4 H4B 0.74(3) . ?
N4 C10 1.494(4) . ?
C5 H5 0.9300 . ?
C5 C9 1.396(4) . ?
C5 C4 1.382(3) . ?
C9 C10 1.505(4) . ?
C9 C8 1.392(4) . ?
C10 H10A 0.9700 . ?
C10 H10B 0.9700 . ?
C7 H7 0.9300 . ?
C7 C6 1.385(4) . ?
C7 C8 1.384(4) . ?
C4 C6 1.399(4) . ?
C4 C3 1.509(4) . ?
C6 H6 0.9300 . ?
C3 H3A 0.9700 . ?
C3 H3B 0.9700 . ?
C2 H2 0.9300 . ?
C1 H1 0.9300 . ?
C8 H8 0.9300 . ?

loop_
_geom_torsion_atom_site_label_1
_geom_torsion_atom_site_label_2
_geom_torsion_atom_site_label_3
_geom_torsion_atom_site_label_4
_geom_torsion
_geom_torsion_site_symmetry_1
_geom_torsion_site_symmetry_2
_geom_torsion_site_symmetry_3
_geom_torsion_site_symmetry_4
_geom_torsion_publ_flag
Zn1 N1 N2 C1 163.47(19) . . . . ?
Zn1 N1 C2 N3 -161.08(17) . . . . ?
O8 Mo3 O12 Zn1 142.2(3) . . . . ?
O10 Mo3 O12 Zn1 170.13(16) . . . . ?
O3 Mo3 O12 Zn1 -135.2(3) 3_676 . . . ?
O7 Mo3 O12 Zn1 68.8(3) . . . . ?
O11 Mo3 O12 Zn1 -32.0(3) . . . . ?
N1 N2 C1 N3 -0.2(3) . . . . ?
N2 N1 C2 N3 0.0(3) . . . . ?
C5 C9 C10 N4 54.9(3) . . . . ?
C5 C9 C8 C7 0.0(4) . . . . ?
C5 C4 C6 C7 -0.8(4) . . . . ?
C5 C4 C3 N3 103.1(3) . . . . ?
C9 C5 C4 C6 -0.6(4) . . . . ?
C9 C5 C4 C3 177.1(2) . . . . ?
C10 C9 C8 C7 -177.9(3) . . . . ?
C4 C5 C9 C10 178.9(2) . . . . ?
C4 C5 C9 C8 1.1(4) . . . . ?
C6 C7 C8 C9 -1.4(4) . . . . ?
C6 C4 C3 N3 -79.2(3) . . . . ?
C3 N3 C2 N1 170.4(2) . . . . ?
C3 N3 C1 N2 -170.2(2) . . . . ?
C3 C4 C6 C7 -178.5(3) . . . . ?
C2 N1 N2 C1 0.1(3) . . . . ?
C2 N3 C3 C4 68.2(3) . . . . ?
C2 N3 C1 N2 0.2(3) . . . . ?
C1 N3 C3 C4 -123.4(3) . . . . ?
C1 N3 C2 N1 -0.2(3) . . . . ?
C8 C9 C10 N4 -127.3(3) . . . . ?
C8 C7 C6 C4 1.9(4) . . . . ?
